data_7041140
loop_
_publ_author_name
'Cametti, Massimo'
'Mart\'i-Rujas, Javier'

_publ_section_title
;
 Selective adsorption of chlorinated volatile organic compound vapours by
 microcrystalline 1D coordination polymers.
;
_journal_issue 47
_journal_name_full 'Dalton transactions (Cambridge, England : 2003)'
_journal_page_first 18832
_journal_page_last 18837
_journal_paper_doi 10.1039/c6dt03803d
_journal_volume 45
_journal_year 2016
_chemical_formula_sum 'C17 H17 Cl N3 Zn0.5'
_chemical_formula_weight 331.47
_space_group_crystal_system orthorhombic
_space_group_IT_number 52
_space_group_name_Hall '-P 2a 2bc'
_space_group_name_H-M_alt 'P n n a'
_symmetry_space_group_name_Hall '-P 2a 2bc'
_symmetry_space_group_name_H-M 'P n n a'
_atom_sites_solution_hydrogens mixed
_audit_creation_method SHELXL-2014/7
_audit_update_record
;
2016-11-03 deposited with the CCDC.
2016-11-07 downloaded from the CCDC.
;
_cell_angle_alpha 90
_cell_angle_beta 90
_cell_angle_gamma 90
_cell_formula_units_Z 8
_cell_length_a 14.7485(14)
_cell_length_b 22.317(2)
_cell_length_c 10.4570(11)
_cell_measurement_reflns_used 3119
_cell_measurement_temperature 296(2)
_cell_measurement_theta_max 64.23
_cell_measurement_theta_min 3.96
_cell_volume 3441.8(6)
_computing_cell_refinement 'Bruker SINT'
_computing_data_collection 'Bruker APEX2'
_computing_publication_material 'Bruker SHELXTL'
_computing_structure_refinement 'SHELXL-2014/7 (Sheldrick, 2014)'
_computing_structure_solution 'SHELXS-97 (Sheldrick, 2008)'
_diffrn_ambient_temperature 296(2)
_diffrn_measured_fraction_theta_full 0.976
_diffrn_measured_fraction_theta_max 0.976
_diffrn_measurement_device_type 'Bruker APEX-II CCD'
_diffrn_radiation_type CuK\a
_diffrn_radiation_wavelength 1.54178
_diffrn_reflns_av_unetI/netI 0.0266
_diffrn_reflns_Laue_measured_fraction_full 0.976
_diffrn_reflns_Laue_measured_fraction_max 0.976
_diffrn_reflns_number 2947
_diffrn_reflns_point_group_measured_fraction_full 0.976
_diffrn_reflns_point_group_measured_fraction_max 0.976
_diffrn_reflns_theta_full 66.160
_diffrn_reflns_theta_max 66.160
_diffrn_reflns_theta_min 3.961
_diffrn_source 'sealed tube'
_exptl_absorpt_coefficient_mu 2.660
_exptl_absorpt_correction_T_max 0.6161
_exptl_absorpt_correction_T_min 0.4802
_exptl_absorpt_correction_type refdelf
_exptl_absorpt_process_details 'experimental absorpt Rmerge before (0.0684) Rmerge after (0.0668)'
_exptl_crystal_colour colorless
_exptl_crystal_density_diffrn 1.279
_exptl_crystal_description prism
_exptl_crystal_F_000 1376
_exptl_crystal_size_max 0.400
_exptl_crystal_size_mid 0.200
_exptl_crystal_size_min 0.200
_refine_diff_density_max 0.256
_refine_diff_density_min -0.242
_refine_diff_density_rms 0.035
_refine_ls_extinction_method none
_refine_ls_goodness_of_fit_ref 1.017
_refine_ls_hydrogen_treatment constr
_refine_ls_matrix_type full
_refine_ls_number_parameters 195
_refine_ls_number_reflns 2947
_refine_ls_number_restraints 0
_refine_ls_restrained_S_all 1.017
_refine_ls_R_factor_all 0.0536
_refine_ls_R_factor_gt 0.0384
_refine_ls_shift/su_max 0.000
_refine_ls_shift/su_mean 0.000
_refine_ls_structure_factor_coef Fsqd
_refine_ls_weighting_details 'w=1/[\s^2^(Fo^2^)+(0.0493P)^2^+1.3373P] where P=(Fo^2^+2Fc^2^)/3'
_refine_ls_weighting_scheme calc
_refine_ls_wR_factor_gt 0.1002
_refine_ls_wR_factor_ref 0.1111
_reflns_Friedel_coverage 0.000
_reflns_number_gt 2252
_reflns_number_total 2947
_reflns_threshold_expression 'I > 2\s(I)'
_cod_data_source_file c6dt03803d2.cif
_cod_data_source_block 1MeCN
_cod_depositor_comments 'Adding full bibliography for 7041137--7041143.cif.'
_cod_original_formula_sum 'C17 H17 Cl N3 Zn0.50'
_cod_database_code 7041140
_shelx_shelxl_version_number 2014/7
_shelx_space_group_comment
;
The symmetry employed for this shelxl refinement is uniquely defined
by the following loop, which should always be used as a source of
symmetry information in preference to the above space-group names.
They are only intended as comments.
;
_shelx_estimated_absorpt_t_min 0.416
_shelx_estimated_absorpt_t_max 0.618

loop_
_space_group_symop_operation_xyz
'x, y, z'
'-x+1/2, -y, z'
'-x+1/2, y+1/2, -z+1/2'
'x, -y+1/2, -z+1/2'
'-x, -y, -z'
'x-1/2, y, -z'
'x-1/2, -y-1/2, z-1/2'
'-x, y-1/2, z-1/2'

loop_
_atom_site_label
_atom_site_type_symbol
_atom_site_fract_x
_atom_site_fract_y
_atom_site_fract_z
_atom_site_U_iso_or_equiv
_atom_site_adp_type
_atom_site_occupancy
_atom_site_site_symmetry_order
_atom_site_calc_flag
_atom_site_refinement_flags_posn
_atom_site_refinement_flags_adp
_atom_site_refinement_flags_occupancy
Zn1 Zn 0.67930(3) 0.2500 1.2500 0.0696(2) Uani 1 2 d S T P
Cl2 Cl 0.60237(6) 0.33149(4) 1.20189(10) 0.0982(3) Uani 1 1 d . . .
C4 C 0.89775(17) -0.10198(12) 0.9271(3) 0.0711(7) Uani 1 1 d . . .
H4 H 0.9001 -0.1258 1.0000 0.085 Uiso 1 1 calc R U .
C8 C 0.86800(16) 0.08693(11) 0.9787(3) 0.0640(7) Uani 1 1 d . . .
C12 C 0.78921(16) 0.17068(11) 1.0852(2) 0.0620(6) Uani 1 1 d . . .
H12 H 0.7571 0.1417 1.1304 0.074 Uiso 1 1 calc R U .
C5 C 0.88915(17) -0.03659(11) 0.9430(3) 0.0675(7) Uani 1 1 d . . .
C11 C 0.85350(16) 0.15185(11) 0.9975(3) 0.0607(6) Uani 1 1 d . . .
C15 C 0.90053(18) 0.19586(13) 0.9316(3) 0.0727(7) Uani 1 1 d . . .
H15 H 0.9440 0.1853 0.8713 0.087 Uiso 1 1 calc R U .
C13 C 0.81704(19) 0.27007(12) 1.0435(3) 0.0723(7) Uani 1 1 d . . .
H13 H 0.8045 0.3103 1.0581 0.087 Uiso 1 1 calc R U .
C6 C 0.88033(18) -0.01276(11) 1.0633(3) 0.0704(7) Uani 1 1 d . . .
H6 H 0.8817 -0.0380 1.1340 0.085 Uiso 1 1 calc R U .
C3 C 0.90427(17) -0.19272(12) 0.8196(3) 0.0735(8) Uani 1 1 d . . .
H3 H 0.9044 -0.2072 0.9081 0.088 Uiso 1 1 calc R U .
C1 C 0.82052(18) -0.21583(14) 0.7523(4) 0.0930(11) Uani 1 1 d . . .
H1A H 0.8186 -0.2001 0.6659 0.112 Uiso 1 1 calc R U .
H1B H 0.7668 -0.2020 0.7970 0.112 Uiso 1 1 calc R U .
C9 C 0.8785(2) 0.06335(13) 0.8570(3) 0.0834(9) Uani 1 1 d . . .
H9 H 0.8790 0.0886 0.7862 0.100 Uiso 1 1 calc R U .
C7 C 0.86955(19) 0.04792(12) 1.0811(3) 0.0697(7) Uani 1 1 d . . .
H7 H 0.8632 0.0629 1.1636 0.084 Uiso 1 1 calc R U .
C14 C 0.8827(2) 0.25516(12) 0.9557(3) 0.0759(8) Uani 1 1 d . . .
H14 H 0.9148 0.2850 0.9131 0.091 Uiso 1 1 calc R U .
C10 C 0.8884(2) 0.00229(14) 0.8411(3) 0.0895(9) Uani 1 1 d . . .
H10 H 0.8948 -0.0130 0.7589 0.107 Uiso 1 1 calc R U .
C2 C 0.98794(17) -0.21580(12) 0.7516(3) 0.0733(8) Uani 1 1 d . . .
H2A H 1.0418 -0.2017 0.7956 0.088 Uiso 1 1 calc R U .
H2B H 0.9893 -0.2004 0.6649 0.088 Uiso 1 1 calc R U .
N2 N 0.90201(15) -0.12705(10) 0.8195(2) 0.0776(7) Uani 1 1 d . . .
N1 N 0.77073(14) 0.22861(9) 1.1084(2) 0.0640(5) Uani 1 1 d . . .
C1S C 0.868(3) 0.0260(10) 0.4710(13) 0.60(2) Uani 1 1 d . . .
N1S N 0.8741(16) 0.0789(3) 0.4775(13) 0.509(12) Uani 1 1 d . . .
C3S C 0.8809(19) -0.0479(7) 0.4951(14) 0.62(2) Uani 1 1 d . . .
H3SA H 0.9406 -0.0643 0.4848 0.935 Uiso 1 1 d R U .
H3SB H 0.8421 -0.0629 0.4285 0.935 Uiso 1 1 d R U .
H3SC H 0.8570 -0.0596 0.5768 0.935 Uiso 1 1 d R U .

loop_
_atom_site_aniso_label
_atom_site_aniso_U_11
_atom_site_aniso_U_22
_atom_site_aniso_U_33
_atom_site_aniso_U_23
_atom_site_aniso_U_13
_atom_site_aniso_U_12
Zn1 0.0549(3) 0.0678(3) 0.0860(4) -0.0256(3) 0.000 0.000
Cl2 0.0826(5) 0.0906(5) 0.1213(7) -0.0167(5) -0.0102(5) 0.0245(4)
C4 0.0588(15) 0.0627(15) 0.092(2) -0.0241(14) 0.0077(14) -0.0059(11)
C8 0.0537(14) 0.0628(14) 0.0753(17) -0.0190(14) 0.0026(12) 0.0004(11)
C12 0.0551(13) 0.0565(14) 0.0745(16) -0.0153(12) -0.0021(12) -0.0046(11)
C5 0.0589(15) 0.0618(15) 0.0817(18) -0.0212(14) 0.0067(13) -0.0027(12)
C11 0.0532(13) 0.0606(14) 0.0682(15) -0.0165(13) -0.0026(12) 0.0005(11)
C15 0.0663(16) 0.0805(18) 0.0714(17) -0.0098(14) 0.0064(13) 0.0010(14)
C13 0.0718(17) 0.0586(14) 0.086(2) -0.0111(14) -0.0043(15) 0.0008(13)
C6 0.0723(17) 0.0622(15) 0.0768(17) -0.0131(13) 0.0080(14) -0.0054(12)
C3 0.0682(17) 0.0640(15) 0.0884(19) -0.0286(14) 0.0052(14) -0.0029(13)
C1 0.0573(16) 0.077(2) 0.145(3) -0.047(2) 0.0016(18) 0.0057(13)
C9 0.108(2) 0.0727(18) 0.0695(19) -0.0148(14) 0.0037(16) 0.0119(16)
C7 0.0743(17) 0.0643(15) 0.0705(17) -0.0218(13) 0.0071(14) -0.0023(13)
C14 0.0774(18) 0.0652(16) 0.0851(19) -0.0007(15) 0.0024(16) -0.0083(14)
C10 0.114(3) 0.0782(19) 0.076(2) -0.0313(17) 0.0028(18) 0.0134(18)
C2 0.0564(14) 0.0717(17) 0.0920(19) -0.0276(15) -0.0002(14) -0.0050(12)
N2 0.0789(15) 0.0643(13) 0.0895(17) -0.0286(13) 0.0045(13) -0.0019(11)
N1 0.0566(12) 0.0585(11) 0.0771(14) -0.0184(11) -0.0022(10) -0.0001(9)
C1S 1.33(8) 0.276(19) 0.197(12) -0.067(15) 0.10(2) -0.12(3)
N1S 1.05(4) 0.143(6) 0.336(14) 0.020(9) -0.026(19) 0.078(14)
C3S 1.30(8) 0.303(18) 0.270(15) -0.176(14) 0.01(3) -0.13(3)

loop_
_atom_type_symbol
_atom_type_description
_atom_type_scat_dispersion_real
_atom_type_scat_dispersion_imag
_atom_type_scat_source
C C 0.0181 0.0091 'International Tables Vol C Tables 4.2.6.8 and 6.1.1.4'
H H 0.0000 0.0000 'International Tables Vol C Tables 4.2.6.8 and 6.1.1.4'
N N 0.0311 0.0180 'International Tables Vol C Tables 4.2.6.8 and 6.1.1.4'
Cl Cl 0.3639 0.7018 'International Tables Vol C Tables 4.2.6.8 and 6.1.1.4'
Zn Zn -1.5491 0.6778 'International Tables Vol C Tables 4.2.6.8 and 6.1.1.4'

loop_
_geom_angle_atom_site_label_1
_geom_angle_atom_site_label_2
_geom_angle_atom_site_label_3
_geom_angle
_geom_angle_site_symmetry_1
_geom_angle_site_symmetry_3
N1 Zn1 N1 98.16(11) . 4_557
N1 Zn1 Cl2 111.40(7) . .
N1 Zn1 Cl2 108.08(6) 4_557 .
N1 Zn1 Cl2 108.08(6) . 4_557
N1 Zn1 Cl2 111.39(7) 4_557 4_557
Cl2 Zn1 Cl2 117.96(5) . 4_557
N2 C4 C5 123.0(3) . .
C7 C8 C9 118.1(2) . .
C7 C8 C11 121.1(2) . .
C9 C8 C11 120.7(3) . .
N1 C12 C11 123.4(2) . .
C6 C5 C10 117.7(2) . .
C6 C5 C4 119.7(3) . .
C10 C5 C4 122.6(3) . .
C12 C11 C15 117.2(2) . .
C12 C11 C8 119.0(2) . .
C15 C11 C8 123.8(2) . .
C14 C15 C11 119.8(3) . .
N1 C13 C14 122.1(3) . .
C5 C6 C7 121.1(3) . .
N2 C3 C1 108.8(2) . .
N2 C3 C2 111.0(2) . .
C1 C3 C2 109.3(2) . .
C3 C1 C1 110.8(3) . 4_546
C10 C9 C8 119.8(3) . .
C6 C7 C8 121.1(3) . .
C15 C14 C13 119.4(3) . .
C5 C10 C9 122.1(3) . .
C3 C2 C2 110.5(2) . 4_546
C4 N2 C3 116.4(3) . .
C13 N1 C12 118.1(2) . .
C13 N1 Zn1 122.68(18) . .
C12 N1 Zn1 119.09(18) . .
N1S C1S C3S 164(3) . .

loop_
_geom_bond_atom_site_label_1
_geom_bond_atom_site_label_2
_geom_bond_distance
_geom_bond_site_symmetry_2
Zn1 N1 2.059(2) .
Zn1 N1 2.059(2) 4_557
Zn1 Cl2 2.2017(8) .
Zn1 Cl2 2.2018(9) 4_557
C4 N2 1.259(3) .
C4 C5 1.474(3) .
C8 C7 1.381(4) .
C8 C9 1.386(4) .
C8 C11 1.478(3) .
C12 N1 1.343(3) .
C12 C11 1.385(3) .
C5 C6 1.372(4) .
C5 C10 1.374(4) .
C11 C15 1.386(4) .
C15 C14 1.373(4) .
C13 N1 1.336(4) .
C13 C14 1.375(4) .
C6 C7 1.376(3) .
C3 N2 1.466(3) .
C3 C1 1.512(4) .
C3 C2 1.515(3) .
C1 C1 1.526(6) 4_546
C9 C10 1.380(4) .
C2 C2 1.527(5) 4_546
C1S N1S 1.187(19) .
C1S C3S 1.680(18) .
